data_1007049
loop_
_publ_author_name
'Tordjman, I'
'Tranqui, D'
'Durif, A'
'Averbuch, M T'

_publ_section_title
;
Structure cristalline du metaphosphate de nickel-ammonium rhomboedrique
Ni N H~4~ (P O~3~)~3~. Donnees cristallographique sur les
metaphosphates rhomboedriques du type M^II^ N H~4~ (P O~3~)3 (M^II^ =
Ni, Co, Mg)
;
_journal_coden_ASTM BUFCAE
_journal_name_full
;
Bulletin de la Societe Francaise de Mineralogie et de Cristallographie
(72,1949-100,1977)
;
_journal_page_first 242
_journal_page_last 246
_journal_volume 91
_journal_year 1968
_chemical_formula_structural 'Ni N H4 (P O3)3'
_chemical_formula_sum 'H4 N Ni O9 P3'
_chemical_name_systematic 'Nickel ammonium catena-phosphate'
_space_group_IT_number 155
_symmetry_cell_setting trigonal
_symmetry_space_group_name_Hall 'R 3 2"'
_symmetry_space_group_name_H-M 'R 3 2 :H'
_cell_angle_alpha 90
_cell_angle_beta 90
_cell_angle_gamma 120
_cell_formula_units_Z 3
_cell_length_a 10.13
_cell_length_b 10.13
_cell_length_c 7.098
_cell_volume 630.8
_refine_ls_R_factor_all 0.12
_cod_original_sg_symbol_H-M 'R 3 2 H'
_cod_database_code 1007049

loop_
_symmetry_equiv_pos_as_xyz
x,y,z
-y,x-y,z
y-x,-x,z
y,x,-z
x-y,-y,-z
-x,y-x,-z
1/3+x,2/3+y,2/3+z
2/3+x,1/3+y,1/3+z
1/3-y,2/3+x-y,2/3+z
2/3-y,1/3+x-y,1/3+z
1/3-x+y,2/3-x,2/3+z
2/3-x+y,1/3-x,1/3+z
1/3+y,2/3+x,2/3-z
2/3+y,1/3+x,1/3-z
1/3+x-y,2/3-y,2/3-z
2/3+x-y,1/3-y,1/3-z
1/3-x,2/3-x+y,2/3-z
2/3-x,1/3-x+y,1/3-z

loop_
_atom_site_label
_atom_site_type_symbol
_atom_site_symmetry_multiplicity
_atom_site_Wyckoff_symbol
_atom_site_fract_x
_atom_site_fract_y
_atom_site_fract_z
_atom_site_occupancy
_atom_site_attached_hydrogens
_atom_site_calc_flag
Ni1 Ni2+ 3 a 0. 0. 0. 1. 0 d
N1 N3- 3 b 0. 0. 0.5 1. 4 d
P1 P5+ 9 e 0.43 0. 0.5 1. 0 d
O1 O2- 18 f 0.189 0.094 0.173 1. 0 d
O2 O2- 9 d 0.355 0. 0. 1. 0 d
H1 H1+ 18 f -1. -1. -1. 0.67 0 dum

loop_
_atom_type_symbol
_atom_type_oxidation_number
Ni2+ 2.000
N3- -3.000
P5+ 5.000
O2- -2.000
H1+ 1.000
